data_7243094
loop_
_publ_author_name
'Tseng, Tien-Wen'
'Luo, Tzuoo-Tsair'
'Tseng, Kuo-Yang'
'Hong, Yu-Xian'
'Huang, Guang-Cheng'

_publ_section_title
;
 Bent-bis(triazolyl)-based coordination polymers tuned by dicarboxylate
 ligands: syntheses, structures and properties
;
_journal_issue 31
_journal_name_full CrystEngComm
_journal_page_first 5293
_journal_page_last 5305
_journal_paper_doi 10.1039/D1CE00780G
_journal_volume 23
_journal_year 2021
_chemical_formula_sum 'C30 H24 Cd N6 O9 S'
_chemical_formula_weight 757.01
_space_group_crystal_system monoclinic
_space_group_IT_number 14
_space_group_name_Hall '-P 2ybc'
_space_group_name_H-M_alt 'P 1 21/c 1'
_atom_sites_solution_hydrogens mixed
_audit_creation_method SHELXL-2018/3
_audit_update_record
;
2021-06-12 deposited with the CCDC.	2021-06-22 downloaded from the CCDC.
;
_cell_angle_alpha 90
_cell_angle_beta 93.306(2)
_cell_angle_gamma 90
_cell_formula_units_Z 4
_cell_length_a 6.0668(4)
_cell_length_b 25.6268(15)
_cell_length_c 19.2630(12)
_cell_measurement_reflns_used 9997
_cell_measurement_temperature 100(2)
_cell_measurement_theta_max 23.99
_cell_measurement_theta_min 2.26
_cell_volume 2989.9(3)
_computing_cell_refinement 'Bruker SAINT'
_computing_data_collection 'Bruker APEX2'
_computing_data_reduction 'Bruker SAINT'
_computing_structure_refinement 'SHELXL-2018/3 (Sheldrick, 2018)'
_diffrn_ambient_temperature 100(2)
_diffrn_measured_fraction_theta_full 1.000
_diffrn_measured_fraction_theta_max 0.998
_diffrn_measurement_device_type 'Bruker APEX-II CCD'
_diffrn_measurement_method '\f and \w scans'
_diffrn_radiation_type MoK\a
_diffrn_radiation_wavelength 0.71073
_diffrn_reflns_av_R_equivalents 0.0910
_diffrn_reflns_av_unetI/netI 0.0428
_diffrn_reflns_Laue_measured_fraction_full 1.000
_diffrn_reflns_Laue_measured_fraction_max 0.998
_diffrn_reflns_limit_h_max 7
_diffrn_reflns_limit_h_min -7
_diffrn_reflns_limit_k_max 32
_diffrn_reflns_limit_k_min -32
_diffrn_reflns_limit_l_max 24
_diffrn_reflns_limit_l_min -24
_diffrn_reflns_number 74339
_diffrn_reflns_point_group_measured_fraction_full 1.000
_diffrn_reflns_point_group_measured_fraction_max 0.998
_diffrn_reflns_theta_full 25.242
_diffrn_reflns_theta_max 27.157
_diffrn_reflns_theta_min 1.910
_diffrn_source 'fine-focus sealed tube'
_exptl_absorpt_coefficient_mu 0.867
_exptl_absorpt_correction_T_max 0.9952
_exptl_absorpt_correction_T_min 0.9337
_exptl_absorpt_correction_type numerical
_exptl_absorpt_process_details
;
 SADABS 2016/2: Krause, L., Herbst-Irmer, R., Sheldrick G.M. & Stalke D.,
 J. Appl. Cryst. 48 (2015) 3-10
;
_exptl_crystal_colour orange
_exptl_crystal_density_diffrn 1.682
_exptl_crystal_description needle
_exptl_crystal_F_000 1528
_exptl_crystal_size_max 0.420
_exptl_crystal_size_mid 0.140
_exptl_crystal_size_min 0.070
_refine_diff_density_max 1.494
_refine_diff_density_min -0.966
_refine_diff_density_rms 0.115
_refine_ls_extinction_method none
_refine_ls_goodness_of_fit_ref 1.202
_refine_ls_hydrogen_treatment mixed
_refine_ls_matrix_type full
_refine_ls_number_parameters 436
_refine_ls_number_reflns 6628
_refine_ls_number_restraints 6
_refine_ls_restrained_S_all 1.201
_refine_ls_R_factor_all 0.0546
_refine_ls_R_factor_gt 0.0450
_refine_ls_shift/su_max 0.001
_refine_ls_shift/su_mean 0.000
_refine_ls_structure_factor_coef Fsqd
_refine_ls_weighting_details 'w=1/[\s^2^(Fo^2^)+13.9731P] where P=(Fo^2^+2Fc^2^)/3'
_refine_ls_weighting_scheme calc
_refine_ls_wR_factor_gt 0.0976
_refine_ls_wR_factor_ref 0.1011
_reflns_Friedel_coverage 0.000
_reflns_number_gt 5797
_reflns_number_total 6628
_reflns_threshold_expression 'I > 2\s(I)'
_cod_data_source_file d1ce00780g2.cif
_cod_data_source_block shelx_CCDC1
_cod_depositor_comments 'Adding full bibliography for 7243093--7243099.cif.'
_cod_original_sg_symbol_H-M 'P 21/c'
_cod_database_code 7243094
_shelx_shelxl_version_number 2018/3
_shelx_space_group_comment
;
The symmetry employed for this shelxl refinement is uniquely defined
by the following loop, which should always be used as a source of
symmetry information in preference to the above space-group names.
They are only intended as comments.
;
_shelx_estimated_absorpt_t_min 0.712
_shelx_estimated_absorpt_t_max 0.942

loop_
_space_group_symop_operation_xyz
'x, y, z'
'-x, y+1/2, -z+1/2'
'-x, -y, -z'
'x, -y-1/2, z-1/2'

loop_
_atom_site_label
_atom_site_type_symbol
_atom_site_fract_x
_atom_site_fract_y
_atom_site_fract_z
_atom_site_U_iso_or_equiv
_atom_site_adp_type
_atom_site_occupancy
_atom_site_site_symmetry_order
_atom_site_calc_flag
_atom_site_refinement_flags_posn
_atom_site_refinement_flags_adp
_atom_site_refinement_flags_occupancy
_atom_site_disorder_assembly
_atom_site_disorder_group
Cd1 Cd 0.86539(5) 0.11899(2) 0.81796(2) 0.01005(8) Uani 1 1 d . . . . .
S1 S 0.44364(16) 0.44029(4) 0.72270(5) 0.01167(19) Uani 1 1 d . . . . .
C1 C 0.6678(7) 0.27299(15) 0.7556(2) 0.0138(8) Uani 1 1 d . . . . .
C2 C 0.8186(7) 0.31360(16) 0.7668(2) 0.0163(8) Uani 1 1 d . . . . .
H2 H 0.968689 0.305971 0.779646 0.020 Uiso 1 1 calc R U . . .
C3 C 0.7504(7) 0.36537(16) 0.7593(2) 0.0153(8) Uani 1 1 d . . . . .
H3 H 0.851532 0.393259 0.767879 0.018 Uiso 1 1 calc R U . . .
C4 C 0.5323(7) 0.37506(15) 0.7390(2) 0.0140(8) Uani 1 1 d . . . . .
C5 C 0.3788(7) 0.33509(16) 0.7265(2) 0.0159(8) Uani 1 1 d . . . . .
H5 H 0.230230 0.342725 0.711720 0.019 Uiso 1 1 calc R U . . .
C6 C 0.4488(7) 0.28384(15) 0.7363(2) 0.0167(9) Uani 1 1 d . . . . .
H6 H 0.346001 0.256059 0.729792 0.020 Uiso 1 1 calc R U . . .
C7 C 0.7442(7) 0.21731(15) 0.7672(2) 0.0157(8) Uani 1 1 d . . . . .
C8 C 0.5046(7) 0.44683(15) 0.6343(2) 0.0123(8) Uani 1 1 d . . . . .
C9 C 0.3515(6) 0.42681(15) 0.5841(2) 0.0130(8) Uani 1 1 d . . . . .
H9 H 0.209816 0.415609 0.596490 0.016 Uiso 1 1 calc R U . . .
C10 C 0.4107(7) 0.42368(15) 0.5162(2) 0.0140(8) Uani 1 1 d . . . . .
H10 H 0.309413 0.410342 0.481168 0.017 Uiso 1 1 calc R U . . .
C11 C 0.6202(7) 0.44019(14) 0.4991(2) 0.0116(8) Uani 1 1 d . . . . .
C12 C 0.7665(7) 0.46192(15) 0.5496(2) 0.0127(8) Uani 1 1 d . . . . .
H12 H 0.906450 0.474304 0.537122 0.015 Uiso 1 1 calc R U . . .
C13 C 0.7079(7) 0.46546(15) 0.6178(2) 0.0134(8) Uani 1 1 d . . . . .
H13 H 0.805981 0.480432 0.652486 0.016 Uiso 1 1 calc R U . . .
C14 C 0.6952(7) 0.43083(15) 0.4268(2) 0.0135(8) Uani 1 1 d . . . . .
C15 C 1.4534(7) 0.24937(15) 0.9866(2) 0.0137(8) Uani 1 1 d . . . . .
C16 C 1.5918(7) 0.26391(17) 0.9357(2) 0.0179(9) Uani 1 1 d . . . . .
H16 H 1.569125 0.250416 0.889945 0.021 Uiso 1 1 calc R U . . .
C17 C 1.7645(7) 0.29831(17) 0.9514(2) 0.0191(9) Uani 1 1 d . . . . .
H17 H 1.861731 0.308243 0.916816 0.023 Uiso 1 1 calc R U . . .
C18 C 1.7927(7) 0.31790(15) 1.0185(2) 0.0132(8) Uani 1 1 d . . . . .
C19 C 1.6587(8) 0.30218(16) 1.0697(2) 0.0194(9) Uani 1 1 d . . . . .
H19 H 1.683686 0.314883 1.115848 0.023 Uiso 1 1 calc R U . . .
C20 C 1.4867(7) 0.26769(16) 1.0539(2) 0.0182(9) Uani 1 1 d . . . . .
H20 H 1.392808 0.256788 1.088882 0.022 Uiso 1 1 calc R U . . .
C21 C 1.2078(7) 0.19486(15) 0.9069(2) 0.0154(8) Uani 1 1 d . . . . .
H21 H 1.283975 0.199054 0.865567 0.019 Uiso 1 1 calc R U . . .
C22 C 0.9818(7) 0.17313(16) 0.9801(2) 0.0172(9) Uani 1 1 d . . . . .
H22 H 0.857624 0.157476 0.999653 0.021 Uiso 1 1 calc R U . . .
C23 C 2.0079(7) 0.39323(15) 0.9930(2) 0.0136(8) Uani 1 1 d . . . . .
C24 C 1.8472(7) 0.41659(16) 0.9498(2) 0.0164(8) Uani 1 1 d . . . . .
H24 H 1.700489 0.403483 0.947848 0.020 Uiso 1 1 calc R U . . .
C25 C 1.8991(7) 0.45915(16) 0.9092(2) 0.0154(8) Uani 1 1 d . . . . .
H25 H 1.789251 0.475411 0.879494 0.018 Uiso 1 1 calc R U . . .
C26 C 2.1146(7) 0.47744(15) 0.9130(2) 0.0127(8) Uani 1 1 d . . . . .
C27 C 2.2754(7) 0.45468(16) 0.9570(2) 0.0163(8) Uani 1 1 d . . . . .
H27 H 2.421854 0.467950 0.959524 0.020 Uiso 1 1 calc R U . . .
C28 C 2.2212(7) 0.41240(16) 0.9975(2) 0.0166(9) Uani 1 1 d . . . . .
H28 H 2.330053 0.396645 1.028100 0.020 Uiso 1 1 calc R U . . .
C29 C 2.0802(6) 0.53641(15) 0.8095(2) 0.0121(8) Uani 1 1 d . . . . .
H29 H 1.946597 0.523063 0.788350 0.014 Uiso 1 1 calc R U . . .
C30 C 2.3727(7) 0.57948(16) 0.8325(2) 0.0157(8) Uani 1 1 d . . . . .
H30 H 2.487926 0.604175 0.828157 0.019 Uiso 1 1 calc R U . . .
N1 N 1.0237(6) 0.16760(13) 0.91221(17) 0.0149(7) Uani 1 1 d . . . . .
N2 N 1.2699(6) 0.21560(13) 0.96892(17) 0.0131(7) Uani 1 1 d . . . . .
N3 N 1.1247(6) 0.20163(14) 1.01697(18) 0.0171(7) Uani 1 1 d . . . . .
N4 N 2.2011(5) 0.57453(12) 0.78398(17) 0.0123(7) Uani 1 1 d . . . . .
N5 N 2.1765(5) 0.51996(12) 0.86959(17) 0.0112(7) Uani 1 1 d . . . . .
N6 N 2.3665(6) 0.54753(13) 0.88543(17) 0.0148(7) Uani 1 1 d . . . . .
O1 O 0.9460(5) 0.20688(12) 0.76329(15) 0.0201(6) Uani 1 1 d . . . . .
O2 O 0.6019(5) 0.18439(11) 0.78294(16) 0.0219(7) Uani 1 1 d . . . . .
O3 O 0.8796(5) 0.44711(11) 0.41091(15) 0.0166(6) Uani 1 1 d . . . . .
O4 O 0.5755(5) 0.40148(11) 0.38710(14) 0.0163(6) Uani 1 1 d . . . . .
O5 O 0.2067(5) 0.44192(11) 0.72839(15) 0.0157(6) Uani 1 1 d . . . . .
O6 O 0.5838(5) 0.47476(11) 0.76446(14) 0.0159(6) Uani 1 1 d . . . . .
O7 O 1.9652(5) 0.35197(11) 1.03704(15) 0.0183(6) Uani 1 1 d . . . . .
O8 O 1.2261(5) 0.09900(12) 0.79359(15) 0.0181(6) Uani 1 1 d D . . . .
O9 O 1.2153(6) 0.16279(15) 0.66898(18) 0.0310(8) Uani 1 1 d D . . . .
H8A H 1.258(7) 0.1177(17) 0.7611(16) 0.047 Uiso 1 1 d D U . . .
H8B H 1.331(5) 0.102(2) 0.8220(17) 0.047 Uiso 1 1 d D U . . .
H9A H 1.139(6) 0.1811(18) 0.693(2) 0.047 Uiso 1 1 d D U . . .
H9B H 1.134(6) 0.156(2) 0.6348(16) 0.047 Uiso 1 1 d D U . . .

loop_
_atom_site_aniso_label
_atom_site_aniso_U_11
_atom_site_aniso_U_22
_atom_site_aniso_U_33
_atom_site_aniso_U_23
_atom_site_aniso_U_13
_atom_site_aniso_U_12
Cd1 0.00979(13) 0.00974(13) 0.01051(13) -0.00118(11) -0.00041(9) 0.00057(11)
S1 0.0136(5) 0.0100(4) 0.0114(4) -0.0001(4) 0.0011(4) 0.0017(4)
C1 0.018(2) 0.0124(19) 0.0117(19) 0.0013(15) 0.0095(16) 0.0048(16)
C2 0.016(2) 0.018(2) 0.015(2) 0.0049(16) 0.0005(16) 0.0041(16)
C3 0.019(2) 0.0149(19) 0.0123(19) 0.0018(15) 0.0021(16) -0.0019(16)
C4 0.018(2) 0.0128(19) 0.0111(18) 0.0037(15) 0.0046(15) 0.0023(16)
C5 0.017(2) 0.0144(19) 0.016(2) 0.0018(16) -0.0001(16) 0.0046(16)
C6 0.022(2) 0.0100(19) 0.018(2) 0.0012(15) 0.0007(17) -0.0031(16)
C7 0.028(2) 0.0131(19) 0.0063(18) 0.0008(15) 0.0031(16) 0.0048(17)
C8 0.018(2) 0.0091(18) 0.0099(18) 0.0003(14) 0.0006(15) 0.0028(15)
C9 0.0114(19) 0.0130(19) 0.0145(19) 0.0016(15) -0.0001(15) 0.0005(15)
C10 0.0140(19) 0.0135(19) 0.0141(19) -0.0013(15) -0.0037(16) -0.0009(15)
C11 0.0154(19) 0.0079(17) 0.0116(19) 0.0010(14) 0.0007(15) 0.0019(15)
C12 0.0140(19) 0.0105(18) 0.0136(19) 0.0015(15) 0.0002(15) -0.0003(15)
C13 0.016(2) 0.0091(18) 0.0145(19) -0.0003(15) -0.0064(16) -0.0011(15)
C14 0.017(2) 0.0106(18) 0.0124(19) 0.0029(15) -0.0056(16) 0.0051(15)
C15 0.018(2) 0.0104(18) 0.0127(19) -0.0001(15) -0.0030(16) -0.0014(16)
C16 0.020(2) 0.023(2) 0.0108(19) -0.0037(16) 0.0016(16) -0.0057(17)
C17 0.018(2) 0.025(2) 0.014(2) 0.0000(17) 0.0047(17) -0.0065(18)
C18 0.0136(19) 0.0100(18) 0.016(2) 0.0028(15) -0.0034(15) -0.0016(15)
C19 0.030(2) 0.018(2) 0.0104(19) -0.0019(16) 0.0023(17) -0.0074(18)
C20 0.022(2) 0.019(2) 0.014(2) -0.0010(16) 0.0047(17) -0.0074(17)
C21 0.020(2) 0.015(2) 0.0113(19) 0.0000(15) 0.0021(16) -0.0026(16)
C22 0.019(2) 0.016(2) 0.017(2) 0.0005(16) 0.0015(17) -0.0016(17)
C23 0.018(2) 0.0119(19) 0.0109(18) 0.0008(15) 0.0006(15) -0.0035(15)
C24 0.0106(19) 0.020(2) 0.019(2) 0.0051(17) -0.0021(16) -0.0025(16)
C25 0.014(2) 0.017(2) 0.0145(19) 0.0039(16) -0.0042(16) 0.0023(16)
C26 0.018(2) 0.0101(18) 0.0103(18) 0.0010(15) -0.0005(15) -0.0036(15)
C27 0.0105(19) 0.020(2) 0.018(2) 0.0026(17) -0.0032(16) -0.0020(16)
C28 0.016(2) 0.017(2) 0.017(2) 0.0057(16) -0.0076(16) -0.0019(16)
C29 0.0125(19) 0.0107(18) 0.0130(19) -0.0021(15) 0.0006(15) -0.0020(15)
C30 0.015(2) 0.0154(19) 0.017(2) 0.0006(16) 0.0007(16) -0.0048(16)
N1 0.0160(17) 0.0154(17) 0.0132(17) 0.0021(13) -0.0010(13) -0.0029(14)
N2 0.0149(17) 0.0128(16) 0.0119(16) -0.0011(13) 0.0031(13) -0.0025(13)
N3 0.0204(18) 0.0182(18) 0.0131(17) -0.0012(14) 0.0028(14) -0.0040(15)
N4 0.0133(16) 0.0104(16) 0.0131(16) 0.0012(13) 0.0005(13) -0.0024(13)
N5 0.0123(16) 0.0104(15) 0.0106(16) 0.0003(12) -0.0006(13) -0.0011(13)
N6 0.0136(17) 0.0172(17) 0.0134(17) 0.0022(14) -0.0007(13) -0.0043(14)
O1 0.0249(17) 0.0197(15) 0.0157(15) -0.0003(12) 0.0016(12) 0.0094(13)
O2 0.0312(18) 0.0116(14) 0.0228(16) 0.0029(12) 0.0023(14) 0.0023(13)
O3 0.0182(15) 0.0157(14) 0.0164(15) -0.0022(11) 0.0043(12) -0.0029(12)
O4 0.0151(14) 0.0196(15) 0.0137(14) -0.0049(12) -0.0029(11) 0.0009(12)
O5 0.0178(15) 0.0126(14) 0.0169(14) 0.0005(11) 0.0028(12) 0.0046(11)
O6 0.0213(15) 0.0127(14) 0.0133(14) -0.0017(11) -0.0016(12) -0.0012(12)
O7 0.0203(15) 0.0183(15) 0.0156(15) 0.0077(12) -0.0055(12) -0.0098(12)
O8 0.0094(14) 0.0293(17) 0.0154(15) 0.0045(13) -0.0014(11) 0.0033(12)
O9 0.0263(18) 0.040(2) 0.0272(19) -0.0043(16) 0.0034(15) -0.0008(16)

loop_
_atom_type_symbol
_atom_type_description
_atom_type_scat_dispersion_real
_atom_type_scat_dispersion_imag
_atom_type_scat_source
Cd Cd -0.8075 1.2024 'International Tables Vol C Tables 4.2.6.8 and 6.1.1.4'
S S 0.1246 0.1234 'International Tables Vol C Tables 4.2.6.8 and 6.1.1.4'
C C 0.0033 0.0016 'International Tables Vol C Tables 4.2.6.8 and 6.1.1.4'
H H 0.0000 0.0000 'International Tables Vol C Tables 4.2.6.8 and 6.1.1.4'
N N 0.0061 0.0033 'International Tables Vol C Tables 4.2.6.8 and 6.1.1.4'
O O 0.0106 0.0060 'International Tables Vol C Tables 4.2.6.8 and 6.1.1.4'

loop_
_geom_angle_atom_site_label_1
_geom_angle_atom_site_label_2
_geom_angle_atom_site_label_3
_geom_angle
_geom_angle_site_symmetry_1
_geom_angle_site_symmetry_3
_geom_angle_publ_flag
N4 Cd1 O8 80.67(11) 2_846 . ?
N4 Cd1 O4 106.12(11) 2_846 4_566 ?
O8 Cd1 O4 144.94(10) . 4_566 ?
N4 Cd1 N1 165.41(12) 2_846 . ?
O8 Cd1 N1 85.73(11) . . ?
O4 Cd1 N1 88.06(11) 4_566 . ?
N4 Cd1 O2 91.44(11) 2_846 . ?
O8 Cd1 O2 136.18(11) . . ?
O4 Cd1 O2 78.70(10) 4_566 . ?
N1 Cd1 O2 94.75(11) . . ?
N4 Cd1 O3 106.19(11) 2_846 4_566 ?
O8 Cd1 O3 90.08(10) . 4_566 ?
O4 Cd1 O3 54.88(9) 4_566 4_566 ?
N1 Cd1 O3 78.94(11) . 4_566 ?
O2 Cd1 O3 133.11(10) . 4_566 ?
N4 Cd1 O1 96.55(11) 2_846 . ?
O8 Cd1 O1 84.58(10) . . ?
O4 Cd1 O1 127.30(10) 4_566 . ?
N1 Cd1 O1 76.81(10) . . ?
O2 Cd1 O1 53.36(10) . . ?
O3 Cd1 O1 155.48(10) 4_566 . ?
N4 Cd1 C14 111.95(11) 2_846 4_566 ?
O8 Cd1 C14 117.28(11) . 4_566 ?
O4 Cd1 C14 27.92(11) 4_566 4_566 ?
N1 Cd1 C14 79.03(11) . 4_566 ?
O2 Cd1 C14 105.70(12) . 4_566 ?
O3 Cd1 C14 27.42(11) 4_566 4_566 ?
O1 Cd1 C14 145.88(11) . 4_566 ?
O6 S1 O5 119.80(17) . . ?
O6 S1 C8 109.25(18) . . ?
O5 S1 C8 109.46(18) . . ?
O6 S1 C4 108.39(18) . . ?
O5 S1 C4 107.76(18) . . ?
C8 S1 C4 100.41(18) . . ?
C6 C1 C2 120.1(4) . . ?
C6 C1 C7 120.6(4) . . ?
C2 C1 C7 119.3(4) . . ?
C1 C2 C3 120.4(4) . . ?
C1 C2 H2 119.8 . . ?
C3 C2 H2 119.8 . . ?
C4 C3 C2 118.3(4) . . ?
C4 C3 H3 120.8 . . ?
C2 C3 H3 120.8 . . ?
C3 C4 C5 122.4(4) . . ?
C3 C4 S1 119.6(3) . . ?
C5 C4 S1 117.9(3) . . ?
C6 C5 C4 118.3(4) . . ?
C6 C5 H5 120.8 . . ?
C4 C5 H5 120.8 . . ?
C1 C6 C5 120.4(4) . . ?
C1 C6 H6 119.8 . . ?
C5 C6 H6 119.8 . . ?
O2 C7 O1 123.8(4) . . ?
O2 C7 C1 117.4(4) . . ?
O1 C7 C1 118.8(4) . . ?
C13 C8 C9 122.3(4) . . ?
C13 C8 S1 119.7(3) . . ?
C9 C8 S1 117.6(3) . . ?
C10 C9 C8 118.6(4) . . ?
C10 C9 H9 120.7 . . ?
C8 C9 H9 120.7 . . ?
C9 C10 C11 119.8(4) . . ?
C9 C10 H10 120.1 . . ?
C11 C10 H10 120.1 . . ?
C12 C11 C10 120.6(4) . . ?
C12 C11 C14 119.6(4) . . ?
C10 C11 C14 119.7(4) . . ?
C13 C12 C11 120.0(4) . . ?
C13 C12 H12 120.0 . . ?
C11 C12 H12 120.0 . . ?
C8 C13 C12 118.7(4) . . ?
C8 C13 H13 120.7 . . ?
C12 C13 H13 120.7 . . ?
O3 C14 O4 122.6(4) . . ?
O3 C14 C11 119.7(3) . . ?
O4 C14 C11 117.3(4) . . ?
O3 C14 Cd1 65.2(2) . 4_565 ?
O4 C14 Cd1 59.0(2) . 4_565 ?
C11 C14 Cd1 159.7(3) . 4_565 ?
C16 C15 C20 120.9(4) . . ?
C16 C15 N2 119.3(4) . . ?
C20 C15 N2 119.8(4) . . ?
C15 C16 C17 120.0(4) . . ?
C15 C16 H16 120.0 . . ?
C17 C16 H16 120.0 . . ?
C18 C17 C16 118.9(4) . . ?
C18 C17 H17 120.5 . . ?
C16 C17 H17 120.5 . . ?
C19 C18 C17 121.1(4) . . ?
C19 C18 O7 117.7(4) . . ?
C17 C18 O7 121.1(4) . . ?
C18 C19 C20 119.7(4) . . ?
C18 C19 H19 120.1 . . ?
C20 C19 H19 120.1 . . ?
C15 C20 C19 119.4(4) . . ?
C15 C20 H20 120.3 . . ?
C19 C20 H20 120.3 . . ?
N1 C21 N2 109.6(4) . . ?
N1 C21 H21 125.2 . . ?
N2 C21 H21 125.2 . . ?
N3 C22 N1 115.2(4) . . ?
N3 C22 H22 122.4 . . ?
N1 C22 H22 122.4 . . ?
C24 C23 C28 120.6(4) . . ?
C24 C23 O7 123.2(4) . . ?
C28 C23 O7 116.1(3) . . ?
C23 C24 C25 120.3(4) . . ?
C23 C24 H24 119.9 . . ?
C25 C24 H24 119.9 . . ?
C26 C25 C24 118.7(4) . . ?
C26 C25 H25 120.7 . . ?
C24 C25 H25 120.7 . . ?
C27 C26 C25 121.2(4) . . ?
C27 C26 N5 118.6(4) . . ?
C25 C26 N5 120.2(4) . . ?
C26 C27 C28 119.5(4) . . ?
C26 C27 H27 120.2 . . ?
C28 C27 H27 120.2 . . ?
C23 C28 C27 119.7(4) . . ?
C23 C28 H28 120.2 . . ?
C27 C28 H28 120.2 . . ?
N4 C29 N5 109.2(3) . . ?
N4 C29 H29 125.4 . . ?
N5 C29 H29 125.4 . . ?
N6 C30 N4 114.8(4) . . ?
N6 C30 H30 122.6 . . ?
N4 C30 H30 122.6 . . ?
C21 N1 C22 103.0(3) . . ?
C21 N1 Cd1 121.7(3) . . ?
C22 N1 Cd1 135.0(3) . . ?
C21 N2 N3 110.0(3) . . ?
C21 N2 C15 128.6(3) . . ?
N3 N2 C15 121.4(3) . . ?
C22 N3 N2 102.2(3) . . ?
C29 N4 C30 103.3(3) . . ?
C29 N4 Cd1 127.5(3) . 2_856 ?
C30 N4 Cd1 129.2(3) . 2_856 ?
C29 N5 N6 110.5(3) . . ?
C29 N5 C26 128.9(3) . . ?
N6 N5 C26 120.4(3) . . ?
C30 N6 N5 102.1(3) . . ?
C7 O1 Cd1 87.3(2) . . ?
C7 O2 Cd1 94.7(3) . . ?
C14 O3 Cd1 87.4(2) . 4_565 ?
C14 O4 Cd1 93.1(2) . 4_565 ?
C23 O7 C18 118.9(3) . . ?
Cd1 O8 H8A 107(4) . . ?
Cd1 O8 H8B 124(4) . . ?
H8A O8 H8B 104.3(5) . . ?
H9A O9 H9B 104.3(5) . . ?

loop_
_geom_bond_atom_site_label_1
_geom_bond_atom_site_label_2
_geom_bond_distance
_geom_bond_site_symmetry_2
_geom_bond_publ_flag
Cd1 N4 2.286(3) 2_846 ?
Cd1 O8 2.322(3) . ?
Cd1 O4 2.326(3) 4_566 ?
Cd1 N1 2.360(3) . ?
Cd1 O2 2.386(3) . ?
Cd1 O3 2.462(3) 4_566 ?
Cd1 O1 2.546(3) . ?
Cd1 C14 2.710(4) 4_566 ?
S1 O6 1.439(3) . ?
S1 O5 1.449(3) . ?
S1 C8 1.770(4) . ?
S1 C4 1.778(4) . ?
C1 C6 1.387(6) . ?
C1 C2 1.394(6) . ?
C1 C7 1.513(5) . ?
C2 C3 1.395(6) . ?
C2 H2 0.9500 . ?
C3 C4 1.381(6) . ?
C3 H3 0.9500 . ?
C4 C5 1.396(6) . ?
C5 C6 1.390(5) . ?
C5 H5 0.9500 . ?
C6 H6 0.9500 . ?
C7 O2 1.257(5) . ?
C7 O1 1.260(5) . ?
C8 C13 1.377(6) . ?
C8 C9 1.400(5) . ?
C9 C10 1.378(6) . ?
C9 H9 0.9500 . ?
C10 C11 1.397(6) . ?
C10 H10 0.9500 . ?
C11 C12 1.394(5) . ?
C11 C14 1.509(5) . ?
C12 C13 1.384(6) . ?
C12 H12 0.9500 . ?
C13 H13 0.9500 . ?
C14 O3 1.249(5) . ?
C14 O4 1.271(5) . ?
C15 C16 1.378(6) . ?
C15 C20 1.381(6) . ?
C15 N2 1.436(5) . ?
C16 C17 1.389(6) . ?
C16 H16 0.9500 . ?
C17 C18 1.387(6) . ?
C17 H17 0.9500 . ?
C18 C19 1.376(6) . ?
C18 O7 1.393(5) . ?
C19 C20 1.388(6) . ?
C19 H19 0.9500 . ?
C20 H20 0.9500 . ?
C21 N1 1.326(5) . ?
C21 N2 1.341(5) . ?
C21 H21 0.9500 . ?
C22 N3 1.311(5) . ?
C22 N1 1.354(5) . ?
C22 H22 0.9500 . ?
C23 C24 1.381(6) . ?
C23 C28 1.382(6) . ?
C23 O7 1.389(5) . ?
C24 C25 1.389(6) . ?
C24 H24 0.9500 . ?
C25 C26 1.387(6) . ?
C25 H25 0.9500 . ?
C26 C27 1.384(6) . ?
C26 N5 1.437(5) . ?
C27 C28 1.385(6) . ?
C27 H27 0.9500 . ?
C28 H28 0.9500 . ?
C29 N4 1.333(5) . ?
C29 N5 1.334(5) . ?
C29 H29 0.9500 . ?
C30 N6 1.310(5) . ?
C30 N4 1.364(5) . ?
C30 H30 0.9500 . ?
N2 N3 1.362(5) . ?
N5 N6 1.371(5) . ?
O8 H8A 0.820(2) . ?
O8 H8B 0.820(2) . ?
O9 H9A 0.820(2) . ?
O9 H9B 0.821(2) . ?

loop_
_geom_torsion_atom_site_label_1
_geom_torsion_atom_site_label_2
_geom_torsion_atom_site_label_3
_geom_torsion_atom_site_label_4
_geom_torsion
_geom_torsion_site_symmetry_1
_geom_torsion_site_symmetry_2
_geom_torsion_site_symmetry_3
_geom_torsion_site_symmetry_4
_geom_torsion_publ_flag
C6 C1 C2 C3 0.5(6) . . . . ?
C7 C1 C2 C3 -177.4(4) . . . . ?
C1 C2 C3 C4 -1.5(6) . . . . ?
C2 C3 C4 C5 0.6(6) . . . . ?
C2 C3 C4 S1 -175.5(3) . . . . ?
O6 S1 C4 C3 -27.8(4) . . . . ?
O5 S1 C4 C3 -158.9(3) . . . . ?
C8 S1 C4 C3 86.6(4) . . . . ?
O6 S1 C4 C5 155.9(3) . . . . ?
O5 S1 C4 C5 24.9(4) . . . . ?
C8 S1 C4 C5 -89.6(3) . . . . ?
C3 C4 C5 C6 1.2(6) . . . . ?
S1 C4 C5 C6 177.4(3) . . . . ?
C2 C1 C6 C5 1.4(6) . . . . ?
C7 C1 C6 C5 179.3(4) . . . . ?
C4 C5 C6 C1 -2.3(6) . . . . ?
C6 C1 C7 O2 -24.5(6) . . . . ?
C2 C1 C7 O2 153.4(4) . . . . ?
C6 C1 C7 O1 158.3(4) . . . . ?
C2 C1 C7 O1 -23.8(5) . . . . ?
O6 S1 C8 C13 23.1(4) . . . . ?
O5 S1 C8 C13 156.0(3) . . . . ?
C4 S1 C8 C13 -90.8(3) . . . . ?
O6 S1 C8 C9 -164.4(3) . . . . ?
O5 S1 C8 C9 -31.4(4) . . . . ?
C4 S1 C8 C9 81.8(3) . . . . ?
C13 C8 C9 C10 2.8(6) . . . . ?
S1 C8 C9 C10 -169.5(3) . . . . ?
C8 C9 C10 C11 0.2(6) . . . . ?
C9 C10 C11 C12 -2.8(6) . . . . ?
C9 C10 C11 C14 172.7(4) . . . . ?
C10 C11 C12 C13 2.5(6) . . . . ?
C14 C11 C12 C13 -173.0(3) . . . . ?
C9 C8 C13 C12 -3.1(6) . . . . ?
S1 C8 C13 C12 169.1(3) . . . . ?
C11 C12 C13 C8 0.5(6) . . . . ?
C12 C11 C14 O3 -6.8(5) . . . . ?
C10 C11 C14 O3 177.7(4) . . . . ?
C12 C11 C14 O4 165.7(3) . . . . ?
C10 C11 C14 O4 -9.8(5) . . . . ?
C12 C11 C14 Cd1 91.8(8) . . . 4_565 ?
C10 C11 C14 Cd1 -83.8(9) . . . 4_565 ?
C20 C15 C16 C17 -1.4(7) . . . . ?
N2 C15 C16 C17 177.3(4) . . . . ?
C15 C16 C17 C18 -0.7(7) . . . . ?
C16 C17 C18 C19 2.7(7) . . . . ?
C16 C17 C18 O7 179.1(4) . . . . ?
C17 C18 C19 C20 -2.5(7) . . . . ?
O7 C18 C19 C20 -179.1(4) . . . . ?
C16 C15 C20 C19 1.6(7) . . . . ?
N2 C15 C20 C19 -177.1(4) . . . . ?
C18 C19 C20 C15 0.4(7) . . . . ?
C28 C23 C24 C25 1.2(6) . . . . ?
O7 C23 C24 C25 177.3(4) . . . . ?
C23 C24 C25 C26 0.1(6) . . . . ?
C24 C25 C26 C27 -1.1(6) . . . . ?
C24 C25 C26 N5 177.3(4) . . . . ?
C25 C26 C27 C28 0.9(6) . . . . ?
N5 C26 C27 C28 -177.6(4) . . . . ?
C24 C23 C28 C27 -1.5(6) . . . . ?
O7 C23 C28 C27 -177.8(4) . . . . ?
C26 C27 C28 C23 0.4(6) . . . . ?
N2 C21 N1 C22 -0.3(4) . . . . ?
N2 C21 N1 Cd1 -175.6(2) . . . . ?
N3 C22 N1 C21 0.1(5) . . . . ?
N3 C22 N1 Cd1 174.5(3) . . . . ?
N1 C21 N2 N3 0.4(5) . . . . ?
N1 C21 N2 C15 -177.4(4) . . . . ?
C16 C15 N2 C21 -0.2(6) . . . . ?
C20 C15 N2 C21 178.5(4) . . . . ?
C16 C15 N2 N3 -177.8(4) . . . . ?
C20 C15 N2 N3 0.9(6) . . . . ?
N1 C22 N3 N2 0.1(5) . . . . ?
C21 N2 N3 C22 -0.3(4) . . . . ?
C15 N2 N3 C22 177.7(4) . . . . ?
N5 C29 N4 C30 -0.1(4) . . . . ?
N5 C29 N4 Cd1 178.8(2) . . . 2_856 ?
N6 C30 N4 C29 0.0(5) . . . . ?
N6 C30 N4 Cd1 -178.9(3) . . . 2_856 ?
N4 C29 N5 N6 0.2(4) . . . . ?
N4 C29 N5 C26 -175.3(4) . . . . ?
C27 C26 N5 C29 155.6(4) . . . . ?
C25 C26 N5 C29 -22.9(6) . . . . ?
C27 C26 N5 N6 -19.5(5) . . . . ?
C25 C26 N5 N6 162.0(4) . . . . ?
N4 C30 N6 N5 0.1(5) . . . . ?
C29 N5 N6 C30 -0.2(4) . . . . ?
C26 N5 N6 C30 175.7(3) . . . . ?
O2 C7 O1 Cd1 -9.7(4) . . . . ?
C1 C7 O1 Cd1 167.2(3) . . . . ?
O1 C7 O2 Cd1 10.4(4) . . . . ?
C1 C7 O2 Cd1 -166.6(3) . . . . ?
O4 C14 O3 Cd1 -14.3(4) . . . 4_565 ?
C11 C14 O3 Cd1 157.8(3) . . . 4_565 ?
O3 C14 O4 Cd1 15.2(4) . . . 4_565 ?
C11 C14 O4 Cd1 -157.1(3) . . . 4_565 ?
C24 C23 O7 C18 28.8(6) . . . . ?
C28 C23 O7 C18 -155.0(4) . . . . ?
C19 C18 O7 C23 -137.9(4) . . . . ?
C17 C18 O7 C23 45.5(5) . . . . ?
